data_7202145
loop_
_publ_author_name
'Orselli, Enrico'
'Albuquerque, Rodrigo Q.'
'Fransen, P. Michel'
'Fr\"ohlich, Roland'
'Janssen, Henk M.'
'De Cola, Luisa'

_publ_section_title
;
 1,2,3-Triazolyl-pyridine derivatives as chelating ligands for blue
 iridium(iii) complexes. Photophysics and electroluminescent devices
;
_journal_issue 38
_journal_name_full 'Journal of Materials Chemistry'
_journal_page_first 4579
_journal_paper_doi 10.1039/b805324c
_journal_volume 18
_journal_year 2008
_chemical_formula_sum 'C39 H24 F9 Ir N6 O'
_chemical_formula_weight 955.84
_chemical_name_systematic
;
?
;
_space_group_IT_number 15
_symmetry_cell_setting monoclinic
_symmetry_space_group_name_Hall '-C 2yc'
_symmetry_space_group_name_H-M 'C 1 2/c 1'
_atom_sites_solution_hydrogens geom
_atom_sites_solution_primary direct
_atom_sites_solution_secondary difmap
_audit_creation_method SHELXL-97
_cell_angle_alpha 90.00
_cell_angle_beta 116.537(1)
_cell_angle_gamma 90.00
_cell_formula_units_Z 8
_cell_length_a 25.9847(2)
_cell_length_b 16.2224(2)
_cell_length_c 18.3429(2)
_cell_measurement_reflns_used 7346
_cell_measurement_temperature 223(2)
_cell_measurement_theta_max 27.88
_cell_measurement_theta_min 0.41
_cell_volume 6917.55(14)
_computing_cell_refinement 'Collect (Nonius B.V., 1998)'
_computing_data_collection 'Collect (Nonius B.V., 1998)'
_computing_data_reduction 'Denzo-SMN (Otwinowski & Minor, 1997)'
_computing_molecular_graphics 'XP (BrukerAXS, 2000)'
_computing_publication_material 'SHELXL-97 (Sheldrick, 1997)'
_computing_structure_refinement 'SHELXL-97 (Sheldrick, 1997)'
_computing_structure_solution 'SHELXS-97 (Sheldrick, 1990)'
_diffrn_ambient_temperature 223(2)
_diffrn_measured_fraction_theta_full 0.984
_diffrn_measured_fraction_theta_max 0.984
_diffrn_measurement_device_type 'Nonius KappaCCD'
_diffrn_measurement_method '\w and \f scans'
_diffrn_radiation_monochromator graphite
_diffrn_radiation_source 'rotataing anode Nonius FR591'
_diffrn_radiation_type MoK\a
_diffrn_radiation_wavelength 0.71073
_diffrn_reflns_av_R_equivalents 0.030
_diffrn_reflns_av_sigmaI/netI 0.0335
_diffrn_reflns_limit_h_max 34
_diffrn_reflns_limit_h_min -31
_diffrn_reflns_limit_k_max 21
_diffrn_reflns_limit_k_min -18
_diffrn_reflns_limit_l_max 21
_diffrn_reflns_limit_l_min -24
_diffrn_reflns_number 23852
_diffrn_reflns_theta_full 28.28
_diffrn_reflns_theta_max 28.28
_diffrn_reflns_theta_min 2.20
_exptl_absorpt_coefficient_mu 3.953
_exptl_absorpt_correction_T_max 0.6833
_exptl_absorpt_correction_T_min 0.3935
_exptl_absorpt_correction_type multi-scan
_exptl_absorpt_process_details 'Denzo (Otwinowski, Borek, Majewski & Minor, 2003)'
_exptl_crystal_colour yellow
_exptl_crystal_density_diffrn 1.836
_exptl_crystal_density_method 'not measured'
_exptl_crystal_description block
_exptl_crystal_F_000 3728
_exptl_crystal_size_max 0.30
_exptl_crystal_size_mid 0.20
_exptl_crystal_size_min 0.10
_refine_diff_density_max 1.363
_refine_diff_density_min -1.148
_refine_diff_density_rms 0.095
_refine_ls_extinction_method none
_refine_ls_goodness_of_fit_ref 1.051
_refine_ls_hydrogen_treatment riding
_refine_ls_matrix_type full
_refine_ls_number_parameters 505
_refine_ls_number_reflns 8466
_refine_ls_number_restraints 0
_refine_ls_restrained_S_all 1.051
_refine_ls_R_factor_all 0.0388
_refine_ls_R_factor_gt 0.0263
_refine_ls_shift/su_max 0.004
_refine_ls_shift/su_mean 0.000
_refine_ls_structure_factor_coef Fsqd
_refine_ls_weighting_details 'calc w=1/[\s^2^(Fo^2^)+(0.0264P)^2^+9.5981P] where P=(Fo^2^+2Fc^2^)/3'
_refine_ls_weighting_scheme calc
_refine_ls_wR_factor_gt 0.0571
_refine_ls_wR_factor_ref 0.0610
_reflns_number_gt 6911
_reflns_number_total 8466
_reflns_threshold_expression >2sigma(I)
_cod_data_source_file b805324c.txt
_cod_data_source_block fro4438
_cod_original_cell_volume 6917.54(13)
_cod_original_sg_symbol_H-M C2/c
_cod_database_code 7202145

loop_
_symmetry_equiv_pos_as_xyz
'x, y, z'
'-x, y, -z+1/2'
'x+1/2, y+1/2, z'
'-x+1/2, y+1/2, -z+1/2'
'-x, -y, -z'
'x, -y, z-1/2'
'-x+1/2, -y+1/2, -z'
'x+1/2, -y+1/2, z-1/2'

loop_
_atom_site_label
_atom_site_type_symbol
_atom_site_fract_x
_atom_site_fract_y
_atom_site_fract_z
_atom_site_U_iso_or_equiv
_atom_site_adp_type
_atom_site_occupancy
_atom_site_symmetry_multiplicity
_atom_site_calc_flag
_atom_site_refinement_flags
_atom_site_disorder_assembly
_atom_site_disorder_group
Ir Ir -0.302115(4) 0.557059(7) 0.615203(6) 0.02315(4) Uani 1 1 d . . .
N1 N -0.25706(10) 0.56106(13) 0.74688(14) 0.0241(5) Uani 1 1 d . . .
C2 C -0.28169(13) 0.56925(18) 0.79737(19) 0.0313(7) Uani 1 1 d . . .
H2 H -0.3218 0.5763 0.7746 0.038 Uiso 1 1 calc R . .
C3 C -0.25063(14) 0.56769(19) 0.88098(19) 0.0341(7) Uani 1 1 d . . .
H3 H -0.2694 0.5733 0.9143 0.041 Uiso 1 1 calc R . .
C4 C -0.19168(14) 0.55787(18) 0.9153(2) 0.0330(7) Uani 1 1 d . . .
H4 H -0.1697 0.5563 0.9722 0.040 Uiso 1 1 calc R . .
C5 C -0.16559(13) 0.55039(18) 0.86426(18) 0.0299(6) Uani 1 1 d . . .
H5 H -0.1254 0.5447 0.8863 0.036 Uiso 1 1 calc R . .
C6 C -0.19898(12) 0.55131(16) 0.78030(17) 0.0246(6) Uani 1 1 d . . .
C7 C -0.17652(12) 0.54123(18) 0.72126(17) 0.0278(6) Uani 1 1 d . . .
N8 N -0.21493(10) 0.53409(15) 0.64162(14) 0.0284(5) Uani 1 1 d . . .
N9 N -0.18656(11) 0.52420(18) 0.59690(16) 0.0371(6) Uani 1 1 d . . .
N10 N -0.12962(11) 0.5258(2) 0.64646(17) 0.0429(7) Uani 1 1 d . . .
C11 C -0.12241(13) 0.5361(2) 0.72392(19) 0.0355(7) Uani 1 1 d . . .
C12 C -0.06479(13) 0.5455(2) 0.7941(2) 0.0375(8) Uani 1 1 d . . .
C13 C -0.03720(16) 0.6207(3) 0.8135(3) 0.0633(12) Uani 1 1 d . . .
F13 F -0.06142(12) 0.68543(19) 0.7656(2) 0.1287(15) Uani 1 1 d . . .
C14 C 0.01509(17) 0.6325(3) 0.8812(3) 0.0730(14) Uani 1 1 d . . .
F14 F 0.03950(14) 0.7071(2) 0.8978(2) 0.1389(17) Uani 1 1 d . . .
C15 C 0.04112(15) 0.5676(2) 0.9312(2) 0.0511(10) Uani 1 1 d . . .
F15 F 0.09103(9) 0.57826(17) 0.99761(15) 0.0730(7) Uani 1 1 d . . .
C16 C 0.01532(15) 0.4925(3) 0.9147(2) 0.0491(9) Uani 1 1 d . . .
F16 F 0.04029(12) 0.42942(15) 0.96580(16) 0.0820(9) Uani 1 1 d . . .
C17 C -0.03716(15) 0.4821(2) 0.8475(2) 0.0456(9) Uani 1 1 d . . .
F17 F -0.06235(12) 0.40875(16) 0.83625(16) 0.0900(10) Uani 1 1 d . . .
N21 N -0.32493(11) 0.43836(14) 0.62312(14) 0.0275(5) Uani 1 1 d . . .
C22 C -0.29152(14) 0.3723(2) 0.62945(18) 0.0373(8) Uani 1 1 d . . .
H22 H -0.2545 0.3807 0.6338 0.045 Uiso 1 1 calc R . .
C23 C -0.31018(17) 0.2932(2) 0.6298(2) 0.0476(9) Uani 1 1 d . . .
H23 H -0.2863 0.2482 0.6337 0.057 Uiso 1 1 calc R . .
C24 C -0.36426(18) 0.2805(2) 0.6242(2) 0.0535(10) Uani 1 1 d . . .
H24 H -0.3775 0.2266 0.6243 0.064 Uiso 1 1 calc R . .
C25 C -0.39870(16) 0.3469(2) 0.6185(2) 0.0458(9) Uani 1 1 d . . .
H25 H -0.4355 0.3385 0.6151 0.055 Uiso 1 1 calc R . .
C26 C -0.37877(13) 0.42722(18) 0.61775(18) 0.0307(7) Uani 1 1 d . . .
C27 C -0.41051(12) 0.5039(2) 0.60942(17) 0.0310(7) Uani 1 1 d . . .
C28 C -0.46496(13) 0.5117(2) 0.6047(2) 0.0397(8) Uani 1 1 d . . .
F28 F -0.49311(9) 0.44316(13) 0.61083(15) 0.0579(6) Uani 1 1 d . . .
C29 C -0.49304(14) 0.5859(2) 0.5948(2) 0.0460(9) Uani 1 1 d . . .
H29 H -0.5300 0.5895 0.5920 0.055 Uiso 1 1 calc R . .
C30 C -0.46411(14) 0.6540(2) 0.5892(2) 0.0461(9) Uani 1 1 d . . .
F30 F -0.49102(10) 0.72818(14) 0.57824(18) 0.0751(8) Uani 1 1 d . . .
C31 C -0.40961(13) 0.6519(2) 0.5942(2) 0.0371(7) Uani 1 1 d . . .
H31 H -0.3916 0.7008 0.5903 0.045 Uiso 1 1 calc R . .
C32 C -0.38160(12) 0.57670(19) 0.60497(17) 0.0277(6) Uani 1 1 d . . .
N41 N -0.29066(10) 0.67803(15) 0.59520(15) 0.0298(5) Uani 1 1 d . . .
C42 C -0.26444(15) 0.7338(2) 0.6543(2) 0.0402(8) Uani 1 1 d . . .
H42 H -0.2476 0.7160 0.7088 0.048 Uiso 1 1 calc R . .
C43 C -0.26116(16) 0.8159(2) 0.6384(2) 0.0505(9) Uani 1 1 d . . .
H43 H -0.2429 0.8536 0.6813 0.061 Uiso 1 1 calc R . .
C44 C -0.28516(16) 0.8422(2) 0.5584(2) 0.0492(9) Uani 1 1 d . . .
H44 H -0.2832 0.8980 0.5460 0.059 Uiso 1 1 calc R . .
C45 C -0.31185(15) 0.7858(2) 0.4973(2) 0.0433(8) Uani 1 1 d . . .
H45 H -0.3286 0.8031 0.4426 0.052 Uiso 1 1 calc R . .
C46 C -0.31431(12) 0.70268(19) 0.51567(19) 0.0332(7) Uani 1 1 d . . .
C47 C -0.34051(13) 0.63522(19) 0.45814(18) 0.0324(7) Uani 1 1 d . . .
C48 C -0.36679(15) 0.6419(2) 0.3733(2) 0.0444(8) Uani 1 1 d . . .
F48 F -0.36805(12) 0.71525(14) 0.33806(13) 0.0706(7) Uani 1 1 d . . .
C49 C -0.39127(16) 0.5763(3) 0.3221(2) 0.0498(9) Uani 1 1 d . . .
H49 H -0.4090 0.5822 0.2651 0.060 Uiso 1 1 calc R . .
C50 C -0.38832(14) 0.5017(2) 0.3587(2) 0.0430(8) Uani 1 1 d . . .
F50 F -0.41222(11) 0.43549(14) 0.30897(13) 0.0656(7) Uani 1 1 d . . .
C51 C -0.36273(13) 0.4898(2) 0.44144(19) 0.0343(7) Uani 1 1 d . . .
H51 H -0.3615 0.4370 0.4632 0.041 Uiso 1 1 calc R . .
C52 C -0.33851(12) 0.55689(17) 0.49286(17) 0.0267(6) Uani 1 1 d . . .
O61 O -0.18538(14) 0.2574(2) 0.6351(2) 0.0789(9) Uani 1 1 d . . .
C62 C -0.1741(3) 0.2707(4) 0.5698(3) 0.1020(19) Uani 1 1 d . . .
H62A H -0.1936 0.3210 0.5412 0.122 Uiso 1 1 calc R . .
H62B H -0.1887 0.2244 0.5316 0.122 Uiso 1 1 calc R . .
C63 C -0.1131(3) 0.2788(5) 0.5978(5) 0.126(3) Uani 1 1 d . . .
H63A H -0.0981 0.2314 0.5802 0.151 Uiso 1 1 calc R . .
H63B H -0.1044 0.3291 0.5758 0.151 Uiso 1 1 calc R . .
C64 C -0.0876(2) 0.2825(5) 0.6848(5) 0.125(3) Uani 1 1 d . . .
H64A H -0.0668 0.3345 0.7046 0.150 Uiso 1 1 calc R . .
H64B H -0.0607 0.2367 0.7089 0.150 Uiso 1 1 calc R . .
C65 C -0.1372(3) 0.2764(4) 0.7063(3) 0.0990(19) Uani 1 1 d . . .
H65A H -0.1298 0.2332 0.7471 0.119 Uiso 1 1 calc R . .
H65B H -0.1426 0.3289 0.7284 0.119 Uiso 1 1 calc R . .

loop_
_atom_site_aniso_label
_atom_site_aniso_U_11
_atom_site_aniso_U_22
_atom_site_aniso_U_33
_atom_site_aniso_U_23
_atom_site_aniso_U_13
_atom_site_aniso_U_12
Ir 0.01687(6) 0.03226(7) 0.01812(6) 0.00275(4) 0.00583(4) 0.00252(4)
N1 0.0214(12) 0.0302(13) 0.0191(11) 0.0023(9) 0.0077(9) 0.0029(9)
C2 0.0261(15) 0.0407(17) 0.0306(16) -0.0017(13) 0.0158(13) 0.0007(12)
C3 0.0343(17) 0.0440(18) 0.0280(16) -0.0011(13) 0.0176(14) 0.0000(13)
C4 0.0344(17) 0.0413(18) 0.0206(14) -0.0011(13) 0.0099(13) -0.0015(13)
C5 0.0228(14) 0.0423(17) 0.0196(14) 0.0031(12) 0.0049(12) 0.0041(12)
C6 0.0213(13) 0.0312(15) 0.0194(13) 0.0036(11) 0.0072(11) 0.0007(11)
C7 0.0182(13) 0.0409(17) 0.0216(14) 0.0059(12) 0.0063(11) 0.0043(11)
N8 0.0210(12) 0.0436(14) 0.0201(12) 0.0048(10) 0.0089(10) 0.0047(10)
N9 0.0257(13) 0.0624(17) 0.0255(13) 0.0064(12) 0.0134(11) 0.0077(12)
N10 0.0229(13) 0.074(2) 0.0308(15) 0.0079(14) 0.0115(12) 0.0089(13)
C11 0.0222(15) 0.0556(19) 0.0273(16) 0.0077(14) 0.0099(13) 0.0064(13)
C12 0.0198(15) 0.060(2) 0.0310(17) 0.0106(15) 0.0102(13) 0.0087(14)
C13 0.033(2) 0.069(3) 0.065(3) 0.034(2) 0.0006(19) -0.0005(18)
F13 0.0701(19) 0.094(2) 0.132(3) 0.070(2) -0.0350(18) -0.0189(16)
C14 0.036(2) 0.075(3) 0.077(3) 0.024(2) -0.002(2) -0.017(2)
F14 0.080(2) 0.099(2) 0.144(3) 0.050(2) -0.034(2) -0.0454(18)
C15 0.0203(16) 0.079(3) 0.042(2) 0.0111(19) 0.0032(15) 0.0022(17)
F15 0.0313(12) 0.1073(19) 0.0517(14) 0.0129(13) -0.0071(11) -0.0049(12)
C16 0.0350(19) 0.067(3) 0.0326(19) 0.0082(17) 0.0037(15) 0.0176(18)
F16 0.0701(18) 0.0730(16) 0.0547(15) 0.0149(12) -0.0155(13) 0.0215(13)
C17 0.0386(19) 0.049(2) 0.038(2) -0.0009(16) 0.0072(16) 0.0069(16)
F17 0.087(2) 0.0543(15) 0.0691(18) 0.0077(13) -0.0181(15) -0.0002(14)
N21 0.0267(13) 0.0327(13) 0.0214(12) 0.0007(10) 0.0093(10) 0.0038(10)
C22 0.0384(18) 0.047(2) 0.0286(17) 0.0077(14) 0.0166(14) 0.0109(14)
C23 0.058(2) 0.044(2) 0.042(2) -0.0009(16) 0.0242(19) 0.0119(17)
C24 0.067(3) 0.038(2) 0.058(2) -0.0014(17) 0.030(2) -0.0075(18)
C25 0.044(2) 0.049(2) 0.048(2) -0.0008(17) 0.0240(17) -0.0088(16)
C26 0.0278(15) 0.0416(18) 0.0210(14) 0.0000(12) 0.0094(12) -0.0050(12)
C27 0.0232(15) 0.0475(18) 0.0199(14) -0.0023(13) 0.0075(12) -0.0040(13)
C28 0.0254(16) 0.060(2) 0.0310(17) -0.0004(15) 0.0107(14) -0.0095(15)
F28 0.0321(11) 0.0771(16) 0.0669(16) 0.0054(11) 0.0242(11) -0.0112(10)
C29 0.0235(16) 0.070(2) 0.045(2) -0.0007(18) 0.0151(15) 0.0097(16)
C30 0.0311(18) 0.057(2) 0.049(2) -0.0019(17) 0.0173(16) 0.0128(16)
F30 0.0460(13) 0.0659(15) 0.115(2) -0.0011(14) 0.0378(14) 0.0246(11)
C31 0.0258(16) 0.0431(18) 0.0405(18) -0.0015(14) 0.0131(14) 0.0043(13)
C32 0.0187(13) 0.0430(17) 0.0189(13) 0.0002(12) 0.0061(11) 0.0046(12)
N41 0.0215(12) 0.0342(13) 0.0305(13) 0.0041(11) 0.0087(10) 0.0037(10)
C42 0.0392(19) 0.0354(18) 0.0389(19) -0.0003(14) 0.0112(15) -0.0054(14)
C43 0.052(2) 0.041(2) 0.054(2) -0.0061(17) 0.0197(19) -0.0039(17)
C44 0.055(2) 0.0332(18) 0.065(3) 0.0094(18) 0.032(2) 0.0076(16)
C45 0.045(2) 0.0432(19) 0.045(2) 0.0144(16) 0.0227(17) 0.0138(16)
C46 0.0256(15) 0.0380(17) 0.0367(17) 0.0111(13) 0.0144(13) 0.0083(12)
C47 0.0277(15) 0.0435(18) 0.0244(15) 0.0091(13) 0.0103(13) 0.0086(13)
C48 0.044(2) 0.057(2) 0.0311(18) 0.0174(16) 0.0151(16) 0.0147(17)
F48 0.0972(19) 0.0674(15) 0.0397(12) 0.0283(11) 0.0238(13) 0.0203(13)
C49 0.043(2) 0.079(3) 0.0220(16) 0.0061(17) 0.0099(15) 0.0090(19)
C50 0.0337(18) 0.066(2) 0.0286(17) -0.0096(16) 0.0134(15) -0.0022(16)
F50 0.0714(17) 0.0868(17) 0.0299(11) -0.0201(11) 0.0148(11) -0.0183(12)
C51 0.0263(16) 0.0491(19) 0.0286(16) -0.0004(14) 0.0133(13) -0.0007(14)
C52 0.0183(13) 0.0410(17) 0.0195(13) 0.0047(12) 0.0074(11) 0.0036(12)
O61 0.061(2) 0.103(2) 0.075(2) -0.0063(19) 0.0335(18) -0.0127(17)
C62 0.087(4) 0.156(6) 0.075(4) 0.009(4) 0.046(3) 0.001(4)
C63 0.082(5) 0.175(7) 0.142(7) 0.034(6) 0.070(5) 0.012(5)
C64 0.052(3) 0.154(6) 0.147(7) -0.062(5) 0.025(4) -0.017(4)
C65 0.093(4) 0.123(5) 0.062(3) -0.015(3) 0.019(3) -0.035(4)

loop_
_atom_type_symbol
_atom_type_description
_atom_type_scat_dispersion_real
_atom_type_scat_dispersion_imag
_atom_type_scat_source
C C 0.0033 0.0016 'International Tables Vol C Tables 4.2.6.8 and 6.1.1.4'
H H 0.0000 0.0000 'International Tables Vol C Tables 4.2.6.8 and 6.1.1.4'
N N 0.0061 0.0033 'International Tables Vol C Tables 4.2.6.8 and 6.1.1.4'
O O 0.0106 0.0060 'International Tables Vol C Tables 4.2.6.8 and 6.1.1.4'
F F 0.0171 0.0103 'International Tables Vol C Tables 4.2.6.8 and 6.1.1.4'
Ir Ir -1.4442 7.9887 'International Tables Vol C Tables 4.2.6.8 and 6.1.1.4'

loop_
_geom_angle_atom_site_label_1
_geom_angle_atom_site_label_2
_geom_angle_atom_site_label_3
_geom_angle
_geom_angle_site_symmetry_1
_geom_angle_site_symmetry_3
_geom_angle_publ_flag
C52 Ir C32 86.83(11) . . ?
C52 Ir N21 94.10(10) . . ?
C32 Ir N21 80.64(11) . . ?
C52 Ir N41 80.46(11) . . ?
C32 Ir N41 93.27(11) . . ?
N21 Ir N41 172.09(9) . . ?
C52 Ir N8 100.15(10) . . ?
C32 Ir N8 172.93(10) . . ?
N21 Ir N8 97.61(10) . . ?
N41 Ir N8 89.04(9) . . ?
C52 Ir N1 175.63(10) . . ?
C32 Ir N1 96.90(10) . . ?
N21 Ir N1 88.76(9) . . ?
N41 Ir N1 97.01(9) . . ?
N8 Ir N1 76.17(9) . . ?
C2 N1 C6 118.3(2) . . ?
C2 N1 Ir 125.7(2) . . ?
C6 N1 Ir 115.94(18) . . ?
N1 C2 C3 122.8(3) . . ?
C2 C3 C4 119.2(3) . . ?
C3 C4 C5 118.7(3) . . ?
C4 C5 C6 119.8(3) . . ?
N1 C6 C5 121.2(3) . . ?
N1 C6 C7 114.3(2) . . ?
C5 C6 C7 124.5(3) . . ?
N8 C7 C11 106.2(3) . . ?
N8 C7 C6 117.8(2) . . ?
C11 C7 C6 136.0(3) . . ?
N9 N8 C7 109.2(2) . . ?
N9 N8 Ir 134.85(19) . . ?
C7 N8 Ir 115.25(19) . . ?
N8 N9 N10 108.9(2) . . ?
N9 N10 C11 107.8(2) . . ?
N10 C11 C7 107.8(3) . . ?
N10 C11 C12 122.3(3) . . ?
C7 C11 C12 129.7(3) . . ?
C13 C12 C17 115.5(3) . . ?
C13 C12 C11 121.5(3) . . ?
C17 C12 C11 122.9(3) . . ?
F13 C13 C12 119.3(3) . . ?
F13 C13 C14 117.9(4) . . ?
C12 C13 C14 122.9(3) . . ?
F14 C14 C15 120.3(4) . . ?
F14 C14 C13 120.3(4) . . ?
C15 C14 C13 119.4(4) . . ?
F15 C15 C16 120.0(3) . . ?
F15 C15 C14 120.2(4) . . ?
C16 C15 C14 119.8(3) . . ?
F16 C16 C15 119.4(3) . . ?
F16 C16 C17 120.5(4) . . ?
C15 C16 C17 120.1(3) . . ?
F17 C17 C16 118.0(3) . . ?
F17 C17 C12 119.5(3) . . ?
C16 C17 C12 122.4(4) . . ?
C22 N21 C26 119.8(3) . . ?
C22 N21 Ir 124.0(2) . . ?
C26 N21 Ir 116.08(19) . . ?
N21 C22 C23 121.8(3) . . ?
C22 C23 C24 119.3(3) . . ?
C25 C24 C23 119.8(3) . . ?
C24 C25 C26 119.8(3) . . ?
N21 C26 C25 119.4(3) . . ?
N21 C26 C27 113.9(3) . . ?
C25 C26 C27 126.7(3) . . ?
C28 C27 C32 118.2(3) . . ?
C28 C27 C26 126.7(3) . . ?
C32 C27 C26 115.1(3) . . ?
F28 C28 C29 116.8(3) . . ?
F28 C28 C27 119.4(3) . . ?
C29 C28 C27 123.7(3) . . ?
C30 C29 C28 116.1(3) . . ?
F30 C30 C29 117.6(3) . . ?
F30 C30 C31 118.4(3) . . ?
C29 C30 C31 124.0(3) . . ?
C30 C31 C32 119.2(3) . . ?
C31 C32 C27 118.8(3) . . ?
C31 C32 Ir 127.0(2) . . ?
C27 C32 Ir 114.2(2) . . ?
C42 N41 C46 119.4(3) . . ?
C42 N41 Ir 124.4(2) . . ?
C46 N41 Ir 116.2(2) . . ?
N41 C42 C43 122.6(3) . . ?
C42 C43 C44 118.9(3) . . ?
C45 C44 C43 119.1(3) . . ?
C44 C45 C46 120.5(3) . . ?
N41 C46 C45 119.5(3) . . ?
N41 C46 C47 113.2(3) . . ?
C45 C46 C47 127.2(3) . . ?
C48 C47 C52 118.2(3) . . ?
C48 C47 C46 125.8(3) . . ?
C52 C47 C46 115.9(3) . . ?
F48 C48 C49 116.8(3) . . ?
F48 C48 C47 119.8(3) . . ?
C49 C48 C47 123.3(3) . . ?
C50 C49 C48 116.2(3) . . ?
F50 C50 C49 117.3(3) . . ?
F50 C50 C51 118.7(3) . . ?
C49 C50 C51 124.1(3) . . ?
C50 C51 C52 119.3(3) . . ?
C51 C52 C47 118.9(3) . . ?
C51 C52 Ir 127.1(2) . . ?
C47 C52 Ir 114.0(2) . . ?
C62 O61 C65 109.5(4) . . ?
O61 C62 C63 109.5(5) . . ?
C64 C63 C62 106.9(5) . . ?
C63 C64 C65 105.3(5) . . ?
O61 C65 C64 106.7(5) . . ?

loop_
_geom_bond_atom_site_label_1
_geom_bond_atom_site_label_2
_geom_bond_distance
_geom_bond_site_symmetry_2
_geom_bond_publ_flag
Ir C52 2.009(3) . ?
Ir C32 2.014(3) . ?
Ir N21 2.039(2) . ?
Ir N41 2.043(2) . ?
Ir N8 2.127(2) . ?
Ir N1 2.164(2) . ?
N1 C2 1.347(4) . ?
N1 C6 1.361(4) . ?
C2 C3 1.378(4) . ?
C3 C4 1.381(5) . ?
C4 C5 1.385(4) . ?
C5 C6 1.390(4) . ?
C6 C7 1.451(4) . ?
C7 N8 1.357(4) . ?
C7 C11 1.388(4) . ?
N8 N9 1.335(3) . ?
N9 N10 1.347(4) . ?
N10 C11 1.358(4) . ?
C11 C12 1.483(4) . ?
C12 C13 1.378(5) . ?
C12 C17 1.381(5) . ?
C13 F13 1.332(4) . ?
C13 C14 1.385(5) . ?
C14 F14 1.336(5) . ?
C14 C15 1.361(5) . ?
C15 F15 1.335(4) . ?
C15 C16 1.359(5) . ?
C16 F16 1.342(4) . ?
C16 C17 1.380(5) . ?
C17 F17 1.329(5) . ?
N21 C22 1.352(4) . ?
N21 C26 1.370(4) . ?
C22 C23 1.372(5) . ?
C23 C24 1.378(5) . ?
C24 C25 1.373(5) . ?
C25 C26 1.405(4) . ?
C26 C27 1.463(4) . ?
C27 C28 1.384(4) . ?
C27 C32 1.421(4) . ?
C28 F28 1.364(4) . ?
C28 C29 1.376(5) . ?
C29 C30 1.365(5) . ?
C30 F30 1.361(4) . ?
C30 C31 1.379(4) . ?
C31 C32 1.389(4) . ?
N41 C42 1.341(4) . ?
N41 C46 1.366(4) . ?
C42 C43 1.375(5) . ?
C43 C44 1.381(5) . ?
C44 C45 1.371(5) . ?
C45 C46 1.398(4) . ?
C46 C47 1.460(4) . ?
C47 C48 1.396(4) . ?
C47 C52 1.412(4) . ?
C48 F48 1.348(4) . ?
C48 C49 1.373(5) . ?
C49 C50 1.369(5) . ?
C50 F50 1.366(4) . ?
C50 C51 1.371(4) . ?
C51 C52 1.393(4) . ?
O61 C62 1.372(6) . ?
O61 C65 1.380(6) . ?
C62 C63 1.438(8) . ?
C63 C64 1.429(9) . ?
C64 C65 1.511(8) . ?

loop_
_geom_torsion_atom_site_label_1
_geom_torsion_atom_site_label_2
_geom_torsion_atom_site_label_3
_geom_torsion_atom_site_label_4
_geom_torsion
_geom_torsion_site_symmetry_1
_geom_torsion_site_symmetry_2
_geom_torsion_site_symmetry_3
_geom_torsion_site_symmetry_4
_geom_torsion_publ_flag
C52 Ir N1 C2 152.3(12) . . . . ?
C32 Ir N1 C2 3.6(2) . . . . ?
N21 Ir N1 C2 -76.8(2) . . . . ?
N41 Ir N1 C2 97.8(2) . . . . ?
N8 Ir N1 C2 -174.9(2) . . . . ?
C52 Ir N1 C6 -30.3(14) . . . . ?
C32 Ir N1 C6 -178.89(19) . . . . ?
N21 Ir N1 C6 100.70(19) . . . . ?
N41 Ir N1 C6 -84.71(19) . . . . ?
N8 Ir N1 C6 2.56(18) . . . . ?
C6 N1 C2 C3 -0.4(4) . . . . ?
Ir N1 C2 C3 177.0(2) . . . . ?
N1 C2 C3 C4 0.4(5) . . . . ?
C2 C3 C4 C5 0.4(4) . . . . ?
C3 C4 C5 C6 -1.2(4) . . . . ?
C2 N1 C6 C5 -0.5(4) . . . . ?
Ir N1 C6 C5 -178.1(2) . . . . ?
C2 N1 C6 C7 178.7(2) . . . . ?
Ir N1 C6 C7 1.1(3) . . . . ?
C4 C5 C6 N1 1.3(4) . . . . ?
C4 C5 C6 C7 -177.9(3) . . . . ?
N1 C6 C7 N8 -6.6(4) . . . . ?
C5 C6 C7 N8 172.6(3) . . . . ?
N1 C6 C7 C11 173.8(3) . . . . ?
C5 C6 C7 C11 -7.0(5) . . . . ?
C11 C7 N8 N9 0.6(3) . . . . ?
C6 C7 N8 N9 -179.1(2) . . . . ?
C11 C7 N8 Ir -171.4(2) . . . . ?
C6 C7 N8 Ir 8.8(3) . . . . ?
C52 Ir N8 N9 2.2(3) . . . . ?
C32 Ir N8 N9 172.9(8) . . . . ?
N21 Ir N8 N9 97.8(3) . . . . ?
N41 Ir N8 N9 -78.0(3) . . . . ?
N1 Ir N8 N9 -175.4(3) . . . . ?
C52 Ir N8 C7 171.6(2) . . . . ?
C32 Ir N8 C7 -17.8(10) . . . . ?
N21 Ir N8 C7 -92.9(2) . . . . ?
N41 Ir N8 C7 91.4(2) . . . . ?
N1 Ir N8 C7 -6.0(2) . . . . ?
C7 N8 N9 N10 -0.8(3) . . . . ?
Ir N8 N9 N10 169.0(2) . . . . ?
N8 N9 N10 C11 0.6(4) . . . . ?
N9 N10 C11 C7 -0.2(4) . . . . ?
N9 N10 C11 C12 -176.4(3) . . . . ?
N8 C7 C11 N10 -0.2(4) . . . . ?
C6 C7 C11 N10 179.5(3) . . . . ?
N8 C7 C11 C12 175.5(3) . . . . ?
C6 C7 C11 C12 -4.8(6) . . . . ?
N10 C11 C12 C13 83.0(5) . . . . ?
C7 C11 C12 C13 -92.2(5) . . . . ?
N10 C11 C12 C17 -101.9(4) . . . . ?
C7 C11 C12 C17 82.9(5) . . . . ?
C17 C12 C13 F13 -179.1(4) . . . . ?
C11 C12 C13 F13 -3.6(6) . . . . ?
C17 C12 C13 C14 0.8(7) . . . . ?
C11 C12 C13 C14 176.2(4) . . . . ?
F13 C13 C14 F14 0.8(8) . . . . ?
C12 C13 C14 F14 -179.0(5) . . . . ?
F13 C13 C14 C15 -179.8(5) . . . . ?
C12 C13 C14 C15 0.4(8) . . . . ?
F14 C14 C15 F15 0.6(8) . . . . ?
C13 C14 C15 F15 -178.8(4) . . . . ?
F14 C14 C15 C16 178.7(5) . . . . ?
C13 C14 C15 C16 -0.7(7) . . . . ?
F15 C15 C16 F16 0.4(6) . . . . ?
C14 C15 C16 F16 -177.7(4) . . . . ?
F15 C15 C16 C17 177.9(4) . . . . ?
C14 C15 C16 C17 -0.2(6) . . . . ?
F16 C16 C17 F17 1.3(6) . . . . ?
C15 C16 C17 F17 -176.2(4) . . . . ?
F16 C16 C17 C12 179.0(3) . . . . ?
C15 C16 C17 C12 1.4(6) . . . . ?
C13 C12 C17 F17 175.9(4) . . . . ?
C11 C12 C17 F17 0.6(5) . . . . ?
C13 C12 C17 C16 -1.7(6) . . . . ?
C11 C12 C17 C16 -177.0(3) . . . . ?
C52 Ir N21 C22 91.3(2) . . . . ?
C32 Ir N21 C22 177.4(3) . . . . ?
N41 Ir N21 C22 137.5(6) . . . . ?
N8 Ir N21 C22 -9.5(2) . . . . ?
N1 Ir N21 C22 -85.4(2) . . . . ?
C52 Ir N21 C26 -85.7(2) . . . . ?
C32 Ir N21 C26 0.4(2) . . . . ?
N41 Ir N21 C26 -39.4(8) . . . . ?
N8 Ir N21 C26 173.5(2) . . . . ?
N1 Ir N21 C26 97.6(2) . . . . ?
C26 N21 C22 C23 0.8(4) . . . . ?
Ir N21 C22 C23 -176.1(2) . . . . ?
N21 C22 C23 C24 -0.6(5) . . . . ?
C22 C23 C24 C25 -0.1(6) . . . . ?
C23 C24 C25 C26 0.5(6) . . . . ?
C22 N21 C26 C25 -0.3(4) . . . . ?
Ir N21 C26 C25 176.8(2) . . . . ?
C22 N21 C26 C27 -178.7(3) . . . . ?
Ir N21 C26 C27 -1.7(3) . . . . ?
C24 C25 C26 N21 -0.3(5) . . . . ?
C24 C25 C26 C27 177.9(3) . . . . ?
N21 C26 C27 C28 -178.4(3) . . . . ?
C25 C26 C27 C28 3.4(5) . . . . ?
N21 C26 C27 C32 2.4(4) . . . . ?
C25 C26 C27 C32 -175.9(3) . . . . ?
C32 C27 C28 F28 -178.4(3) . . . . ?
C26 C27 C28 F28 2.4(5) . . . . ?
C32 C27 C28 C29 0.9(5) . . . . ?
C26 C27 C28 C29 -178.3(3) . . . . ?
F28 C28 C29 C30 179.6(3) . . . . ?
C27 C28 C29 C30 0.3(5) . . . . ?
C28 C29 C30 F30 179.1(3) . . . . ?
C28 C29 C30 C31 -1.0(6) . . . . ?
F30 C30 C31 C32 -179.7(3) . . . . ?
C29 C30 C31 C32 0.4(5) . . . . ?
C30 C31 C32 C27 0.9(5) . . . . ?
C30 C31 C32 Ir -179.3(2) . . . . ?
C28 C27 C32 C31 -1.5(4) . . . . ?
C26 C27 C32 C31 177.8(3) . . . . ?
C28 C27 C32 Ir 178.7(2) . . . . ?
C26 C27 C32 Ir -2.0(3) . . . . ?
C52 Ir C32 C31 -84.2(3) . . . . ?
N21 Ir C32 C31 -178.9(3) . . . . ?
N41 Ir C32 C31 -4.0(3) . . . . ?
N8 Ir C32 C31 104.9(9) . . . . ?
N1 Ir C32 C31 93.5(3) . . . . ?
C52 Ir C32 C27 95.6(2) . . . . ?
N21 Ir C32 C27 0.9(2) . . . . ?
N41 Ir C32 C27 175.8(2) . . . . ?
N8 Ir C32 C27 -75.2(9) . . . . ?
N1 Ir C32 C27 -86.7(2) . . . . ?
C52 Ir N41 C42 -179.2(3) . . . . ?
C32 Ir N41 C42 94.6(3) . . . . ?
N21 Ir N41 C42 133.9(6) . . . . ?
N8 Ir N41 C42 -78.7(3) . . . . ?
N1 Ir N41 C42 -2.8(3) . . . . ?
C52 Ir N41 C46 4.2(2) . . . . ?
C32 Ir N41 C46 -82.0(2) . . . . ?
N21 Ir N41 C46 -42.7(8) . . . . ?
N8 Ir N41 C46 104.7(2) . . . . ?
N1 Ir N41 C46 -179.4(2) . . . . ?
C46 N41 C42 C43 1.3(5) . . . . ?
Ir N41 C42 C43 -175.2(3) . . . . ?
N41 C42 C43 C44 -0.8(6) . . . . ?
C42 C43 C44 C45 0.4(6) . . . . ?
C43 C44 C45 C46 -0.5(5) . . . . ?
C42 N41 C46 C45 -1.3(4) . . . . ?
Ir N41 C46 C45 175.5(2) . . . . ?
C42 N41 C46 C47 179.1(3) . . . . ?
Ir N41 C46 C47 -4.1(3) . . . . ?
C44 C45 C46 N41 1.0(5) . . . . ?
C44 C45 C46 C47 -179.5(3) . . . . ?
N41 C46 C47 C48 -178.7(3) . . . . ?
C45 C46 C47 C48 1.8(5) . . . . ?
N41 C46 C47 C52 1.3(4) . . . . ?
C45 C46 C47 C52 -178.3(3) . . . . ?
C52 C47 C48 F48 -178.1(3) . . . . ?
C46 C47 C48 F48 1.8(5) . . . . ?
C52 C47 C48 C49 0.7(5) . . . . ?
C46 C47 C48 C49 -179.4(3) . . . . ?
F48 C48 C49 C50 178.3(3) . . . . ?
C47 C48 C49 C50 -0.5(5) . . . . ?
C48 C49 C50 F50 -179.8(3) . . . . ?
C48 C49 C50 C51 -0.2(5) . . . . ?
F50 C50 C51 C52 -179.6(3) . . . . ?
C49 C50 C51 C52 0.8(5) . . . . ?
C50 C51 C52 C47 -0.7(4) . . . . ?
C50 C51 C52 Ir 176.9(2) . . . . ?
C48 C47 C52 C51 -0.1(4) . . . . ?
C46 C47 C52 C51 180.0(3) . . . . ?
C48 C47 C52 Ir -177.9(2) . . . . ?
C46 C47 C52 Ir 2.2(3) . . . . ?
C32 Ir C52 C51 -87.1(3) . . . . ?
N21 Ir C52 C51 -6.7(3) . . . . ?
N41 Ir C52 C51 179.1(3) . . . . ?
N8 Ir C52 C51 91.8(3) . . . . ?
N1 Ir C52 C51 124.1(12) . . . . ?
C32 Ir C52 C47 90.5(2) . . . . ?
N21 Ir C52 C47 170.9(2) . . . . ?
N41 Ir C52 C47 -3.3(2) . . . . ?
N8 Ir C52 C47 -90.6(2) . . . . ?
N1 Ir C52 C47 -58.3(14) . . . . ?
C65 O61 C62 C63 14.8(7) . . . . ?
O61 C62 C63 C64 -8.7(9) . . . . ?
C62 C63 C64 C65 -0.2(9) . . . . ?
C62 O61 C65 C64 -14.5(7) . . . . ?
C63 C64 C65 O61 8.8(8) . . . . ?
